data_9003665
loop_
_publ_author_name
'Ellemann-Olesen R'
'Malcherek, T.'

_publ_section_title
;
 Temperature and composition dependence of structural phase transitions in
 Ca(TixZr1-x)OGeO4.
 Sample: Ti80, hi-T titanite structure
;
_journal_name_full 'American Mineralogist'
_journal_page_first 687
_journal_page_last 694
_journal_paper_doi 10.2138/am.2005.1767
_journal_volume 90
_journal_year 2005
_chemical_formula_structural Ca(Ti,Zr)OGeO4
_chemical_formula_sum 'Ca Ge O5 Ti0.807 Zr0.192'
_space_group_IT_number 15
_symmetry_space_group_name_Hall '-A 2ya'
_symmetry_space_group_name_H-M 'A 1 2/a 1'
_cell_angle_alpha 90
_cell_angle_beta 113.600
_cell_angle_gamma 90
_cell_length_a 7.17490
_cell_length_b 8.93321
_cell_length_c 6.67312
_cell_formula_units_Z 4
_cell_volume 391.940
_database_code_amcsd 0003763
_exptl_crystal_density_diffrn 4.217
_cod_original_formula_sum 'Ca Ti.807 Zr.192 Ge O5'
_cod_database_code 9003665
_amcsd_formula_title Ca(Ti,Zr)OGeO4

loop_
_space_group_symop_operation_xyz
x,y,z
x,1/2+y,1/2+z
1/2+x,-y,z
1/2+x,1/2-y,1/2+z
1/2-x,y,-z
1/2-x,1/2+y,1/2-z
-x,-y,-z
-x,1/2-y,1/2-z

loop_
_atom_site_label
_atom_site_fract_x
_atom_site_fract_y
_atom_site_fract_z
_atom_site_occupancy
_atom_site_U_iso_or_equiv
Ca 0.25000 0.67160 0.50000 1.00000 0.01800
Ti 0.50000 0.50000 0.00000 0.80700 0.01500
Zr 0.50000 0.50000 0.00000 0.19200 0.01500
Ge 0.75000 0.68200 0.50000 1.00000 0.01400
O1 0.75000 0.56530 0.00000 1.00000 0.00500
O2 0.91620 0.55590 0.68870 1.00000 0.00500
O3 0.39770 0.71050 0.89340 1.00000 0.00500

loop_
_cod_related_entry_id
_cod_related_entry_database
_cod_related_entry_code
1 AMCSD 0003763
